data_7105381
loop_
_publ_author_name
'Tanh Jeazet, Harold B'
'Gloe, Kerstin'
'Doert, Thomas'
'Kataeva, Olga N'
'J\"ager, Anne'
'Geipel, Gerhard'
'Bernhard, Gert'
'B\"uchner, Bernd'
'Gloe, Karsten'

_publ_section_title
;
 Self-assembly of neutral hexanuclear circular copper(II)
 meso-helicates: topological control by sulfate ions.
;
_journal_issue 14
_journal_name_full 'Chemical communications (Cambridge, England)'
_journal_page_first 2373
_journal_page_last 2375
_journal_paper_doi 10.1039/b925469b
_journal_volume 46
_journal_year 2010
_chemical_formula_moiety 'C144 H108 Cu6 N24 O30 S6 + 24 H2 O'
_chemical_formula_sum 'C144 H156 Cu6 N24 O54 S6'
_chemical_formula_weight 3660.53
_chemical_name_systematic
;
?
;
_space_group_IT_number 148
_symmetry_cell_setting trigonal
_symmetry_space_group_name_Hall '-R 3'
_symmetry_space_group_name_H-M 'R -3 :H'
_atom_sites_solution_hydrogens geom
_atom_sites_solution_primary direct
_atom_sites_solution_secondary difmap
_audit_creation_method SHELXL-97
_cell_angle_alpha 90.00
_cell_angle_beta 90.00
_cell_angle_gamma 120.00
_cell_formula_units_Z 3
_cell_length_a 23.4688(3)
_cell_length_b 23.4688(3)
_cell_length_c 25.3619(5)
_cell_measurement_reflns_used 9840
_cell_measurement_temperature 150(2)
_cell_measurement_theta_max 31.18
_cell_measurement_theta_min 2.41
_cell_volume 12097.5(3)
_computing_cell_refinement 'APEX2 v2, 1-4 (Bruker AXS, 2005-2007)'
_computing_data_collection 'APEX2 v2, 1-4 (Bruker AXS, 2005-2007)'
_computing_data_reduction 'SAINT NT v6.0 (Bruker AXS, 2003)'
_computing_molecular_graphics 'ORTEP-3 for Windows (Farrugia, 1997)'
_computing_publication_material 'WinGX (Farrugia 1999), enCIFer (Allen et al. 2004)'
_computing_structure_refinement 'SHELXL-97 (Sheldrick, 1997), WinGX (Farrugia 1999), PLATON (Spek 2005)'
_computing_structure_solution 'SIR2004 (Burla et al., 2005)'
_diffrn_ambient_temperature 150(2)
_diffrn_measured_fraction_theta_full 0.996
_diffrn_measured_fraction_theta_max 0.996
_diffrn_measurement_device 'Bruker Kappa APEX II CCD'
_diffrn_measurement_device_type 'CCD area detector'
_diffrn_measurement_method '0.5 deg frames in phi and omega'
_diffrn_radiation_monochromator graphite
_diffrn_radiation_source 'fine-focus sealed tube'
_diffrn_radiation_type MoK\a
_diffrn_radiation_wavelength 0.71073
_diffrn_reflns_av_R_equivalents 0.0523
_diffrn_reflns_av_sigmaI/netI 0.0437
_diffrn_reflns_limit_h_max 34
_diffrn_reflns_limit_h_min -22
_diffrn_reflns_limit_k_max 24
_diffrn_reflns_limit_k_min -34
_diffrn_reflns_limit_l_max 36
_diffrn_reflns_limit_l_min -36
_diffrn_reflns_number 55153
_diffrn_reflns_theta_full 31.55
_diffrn_reflns_theta_max 31.55
_diffrn_reflns_theta_min 1.74
_exptl_absorpt_coefficient_mu 0.949
_exptl_absorpt_correction_T_max 0.8330
_exptl_absorpt_correction_T_min 0.6735
_exptl_absorpt_correction_type multi-scan
_exptl_absorpt_process_details 'SADABS version 2.10 (Sheldrick,Bruker AXS Inc.,2002)'
_exptl_crystal_colour 'dark green'
_exptl_crystal_density_diffrn 1.49
_exptl_crystal_density_method 'not measured'
_exptl_crystal_description needle
_exptl_crystal_F_000 5670
_exptl_crystal_size_max 0.40
_exptl_crystal_size_mid 0.20
_exptl_crystal_size_min 0.20
_refine_diff_density_max 0.890
_refine_diff_density_min -0.549
_refine_diff_density_rms 0.108
_refine_ls_extinction_method none
_refine_ls_goodness_of_fit_ref 1.080
_refine_ls_hydrogen_treatment constr
_refine_ls_matrix_type full
_refine_ls_number_parameters 355
_refine_ls_number_reflns 8975
_refine_ls_number_restraints 0
_refine_ls_restrained_S_all 1.080
_refine_ls_R_factor_all 0.0726
_refine_ls_R_factor_gt 0.0479
_refine_ls_shift/su_max 0.002
_refine_ls_shift/su_mean 0.000
_refine_ls_structure_factor_coef Fsqd
_refine_ls_weighting_details 'calc w=1/[\s^2^(Fo^2^)+(0.0887P)^2^+2.4209P] where P=(Fo^2^+2Fc^2^)/3'
_refine_ls_weighting_scheme calc
_refine_ls_wR_factor_gt 0.1428
_refine_ls_wR_factor_ref 0.1528
_reflns_number_gt 6296
_reflns_number_total 8975
_reflns_threshold_expression >2sigma(I)
_cod_data_source_file b925469b.txt
_cod_data_source_block shelxl_3
_cod_original_sg_symbol_H-M R-3
_cod_database_code 7105381

loop_
_symmetry_equiv_pos_as_xyz
'x, y, z'
'-y, x-y, z'
'-x+y, -x, z'
'x+2/3, y+1/3, z+1/3'
'-y+2/3, x-y+1/3, z+1/3'
'-x+y+2/3, -x+1/3, z+1/3'
'x+1/3, y+2/3, z+2/3'
'-y+1/3, x-y+2/3, z+2/3'
'-x+y+1/3, -x+2/3, z+2/3'
'-x, -y, -z'
'y, -x+y, -z'
'x-y, x, -z'
'-x+2/3, -y+1/3, -z+1/3'
'y+2/3, -x+y+1/3, -z+1/3'
'x-y+2/3, x+1/3, -z+1/3'
'-x+1/3, -y+2/3, -z+2/3'
'y+1/3, -x+y+2/3, -z+2/3'
'x-y+1/3, x+2/3, -z+2/3'

loop_
_atom_site_label
_atom_site_type_symbol
_atom_site_fract_x
_atom_site_fract_y
_atom_site_fract_z
_atom_site_U_iso_or_equiv
_atom_site_adp_type
_atom_site_occupancy
_atom_site_symmetry_multiplicity
_atom_site_calc_flag
_atom_site_refinement_flags
_atom_site_disorder_assembly
_atom_site_disorder_group
Cu1 Cu 0.586817(13) 0.560581(12) 0.146056(10) 0.02143(9) Uani 1 1 d . . .
S1 S 0.61416(3) 0.60905(3) 0.25492(2) 0.02520(13) Uani 1 1 d . . .
O1 O 0.64524(8) 0.59468(8) 0.20754(6) 0.0286(3) Uani 1 1 d . . .
O2 O 0.55446(9) 0.60745(9) 0.23575(7) 0.0359(4) Uani 1 1 d . . .
O3 O 0.59750(9) 0.55725(8) 0.29434(7) 0.0350(4) Uani 1 1 d . . .
O4 O 0.66172(10) 0.67296(8) 0.27589(7) 0.0376(4) Uani 1 1 d . . .
N1 N 0.61280(9) 0.65165(9) 0.11961(7) 0.0236(4) Uani 1 1 d . . .
C2 C 0.58178(12) 0.68464(11) 0.13213(10) 0.0281(5) Uani 1 1 d . . .
H2 H 0.5479 0.6668 0.1579 0.034 Uiso 1 1 calc R . .
C3 C 0.59779(13) 0.74414(12) 0.10844(10) 0.0321(5) Uani 1 1 d . . .
H3 H 0.5751 0.7666 0.1180 0.039 Uiso 1 1 calc R . .
C4 C 0.64701(13) 0.77052(12) 0.07078(10) 0.0328(5) Uani 1 1 d . . .
H4 H 0.6585 0.8111 0.0541 0.039 Uiso 1 1 calc R . .
C5 C 0.67912(12) 0.73668(11) 0.05797(10) 0.0297(5) Uani 1 1 d . . .
H5 H 0.7132 0.7537 0.0323 0.036 Uiso 1 1 calc R . .
C6 C 0.66098(11) 0.67738(11) 0.08306(9) 0.0251(4) Uani 1 1 d . . .
C7 C 0.69219(11) 0.63878(11) 0.06978(9) 0.0265(4) Uani 1 1 d . . .
H7 H 0.7285 0.6559 0.0462 0.032 Uiso 1 1 calc R . .
N8 N 0.67016(9) 0.58157(9) 0.09020(8) 0.0243(4) Uani 1 1 d . . .
C9 C 0.69962(11) 0.54363(11) 0.07605(9) 0.0254(4) Uani 1 1 d . . .
C10 C 0.69759(12) 0.49849(12) 0.11232(10) 0.0306(5) Uani 1 1 d . . .
H10 H 0.6765 0.4937 0.1453 0.037 Uiso 1 1 calc R . .
C11 C 0.72584(12) 0.46034(13) 0.10126(11) 0.0337(5) Uani 1 1 d . . .
H11 H 0.7242 0.4294 0.1263 0.040 Uiso 1 1 calc R . .
C12 C 0.75631(13) 0.46805(12) 0.05337(11) 0.0349(6) Uani 1 1 d . . .
C13 C 0.75800(13) 0.51186(13) 0.01636(11) 0.0359(6) Uani 1 1 d . . .
H13 H 0.7790 0.5162 -0.0166 0.043 Uiso 1 1 calc R . .
C14 C 0.72915(13) 0.54954(13) 0.02714(10) 0.0326(5) Uani 1 1 d . . .
H14 H 0.7295 0.5792 0.0015 0.039 Uiso 1 1 calc R . .
O15 O 0.78180(11) 0.42706(10) 0.04343(9) 0.0499(6) Uani 1 1 d . . .
N16 N 0.54630(10) 0.46658(9) 0.17086(8) 0.0246(4) Uani 1 1 d . . .
C17 C 0.56895(12) 0.44274(12) 0.20792(10) 0.0309(5) Uani 1 1 d . . .
H17 H 0.6079 0.4721 0.2265 0.037 Uiso 1 1 calc R . .
C18 C 0.53684(14) 0.37584(13) 0.22020(11) 0.0372(6) Uani 1 1 d . . .
H18 H 0.5546 0.3598 0.2461 0.045 Uiso 1 1 calc R . .
C19 C 0.47957(15) 0.33326(13) 0.19463(11) 0.0390(6) Uani 1 1 d . . .
H19 H 0.4573 0.2876 0.2028 0.047 Uiso 1 1 calc R . .
C20 C 0.45437(13) 0.35766(12) 0.15657(10) 0.0336(5) Uani 1 1 d . . .
H20 H 0.4146 0.3295 0.1385 0.040 Uiso 1 1 calc R . .
C21 C 0.48963(12) 0.42477(11) 0.14617(9) 0.0266(4) Uani 1 1 d . . .
C22 C 0.46799(11) 0.45537(11) 0.10710(9) 0.0265(4) Uani 1 1 d . . .
H22 H 0.4271 0.4308 0.0893 0.032 Uiso 1 1 calc R . .
N23 N 0.50615(9) 0.51674(9) 0.09757(8) 0.0236(4) Uani 1 1 d . . .
C24 C 0.48509(11) 0.54789(11) 0.06049(10) 0.0261(4) Uani 1 1 d . . .
C25 C 0.52858(11) 0.58742(11) 0.02158(9) 0.0256(4) Uani 1 1 d . . .
H25 H 0.5708 0.5913 0.0187 0.031 Uiso 1 1 calc R . .
C26 C 0.51029(12) 0.62119(11) -0.01305(10) 0.0306(5) Uani 1 1 d . . .
H26 H 0.5400 0.6486 -0.0396 0.037 Uiso 1 1 calc R . .
C27 C 0.44901(13) 0.61476(12) -0.00875(11) 0.0368(6) Uani 1 1 d . . .
C28 C 0.40493(13) 0.57444(14) 0.02882(14) 0.0481(8) Uani 1 1 d . . .
H28 H 0.3624 0.5698 0.0308 0.058 Uiso 1 1 calc R . .
C29 C 0.42277(12) 0.54056(14) 0.06377(12) 0.0411(7) Uani 1 1 d . . .
H29 H 0.3925 0.5126 0.0897 0.049 Uiso 1 1 calc R . .
O1W O 0.6667 0.3333 0.2366(4) 0.075(2) Uiso 0.67 3 d SP . .
O2W O 0.6611(3) 0.4878(3) 0.3191(3) 0.0792(16) Uiso 0.50 1 d P . .
O3W O 0.6112(3) 0.4593(3) 0.3400(3) 0.0893(19) Uiso 0.50 1 d P . .
O4W O 0.8676(4) 0.6815(4) 0.0859(3) 0.095(2) Uiso 0.50 1 d P . .
O5W O 0.7112(3) 0.4637(3) 0.2825(3) 0.0828(17) Uiso 0.50 1 d P . .
O6W O 0.9113(4) 0.7442(4) 0.1070(3) 0.102(2) Uiso 0.50 1 d P . .
O7W O 0.3333 0.6667 0.1667 0.132(9) Uiso 0.42 6 d SP . .
O8W O 0.8815(4) 0.6875(4) 0.1330(4) 0.109(2) Uiso 0.50 1 d P . .
O9W O 0.6667 0.3333 0.2978(10) 0.129(8) Uiso 0.33 3 d SP . .
O10W O 0.5509(8) 0.4579(8) 0.3636(6) 0.129(5) Uiso 0.30 1 d P . .
O11W O 0.6667 0.3333 0.2004(8) 0.080(4) Uiso 0.33 3 d SP . .
O12W O 0.2734(13) 0.7098(13) 0.1465(10) 0.134(8) Uiso 0.19 1 d P . .

loop_
_atom_site_aniso_label
_atom_site_aniso_U_11
_atom_site_aniso_U_22
_atom_site_aniso_U_33
_atom_site_aniso_U_23
_atom_site_aniso_U_13
_atom_site_aniso_U_12
Cu1 0.02456(14) 0.02176(14) 0.01644(14) 0.00092(9) 0.00118(9) 0.01042(10)
S1 0.0318(3) 0.0236(2) 0.0167(3) -0.00069(19) 0.0005(2) 0.0113(2)
O1 0.0303(8) 0.0382(9) 0.0177(8) -0.0014(7) 0.0000(6) 0.0173(7)
O2 0.0325(9) 0.0466(10) 0.0297(10) 0.0043(8) 0.0043(7) 0.0206(8)
O3 0.0509(11) 0.0269(8) 0.0233(9) 0.0040(7) 0.0053(8) 0.0166(8)
O4 0.0499(11) 0.0239(8) 0.0307(10) -0.0051(7) -0.0083(8) 0.0121(8)
N1 0.0283(9) 0.0218(8) 0.0184(9) -0.0020(7) -0.0011(7) 0.0107(7)
C2 0.0341(12) 0.0288(11) 0.0225(12) -0.0043(9) -0.0015(9) 0.0166(9)
C3 0.0430(13) 0.0293(11) 0.0287(13) -0.0065(9) -0.0069(10) 0.0215(11)
C4 0.0463(14) 0.0234(10) 0.0259(13) -0.0019(9) -0.0084(10) 0.0152(10)
C5 0.0324(11) 0.0241(10) 0.0240(12) 0.0020(9) -0.0010(9) 0.0077(9)
C6 0.0274(10) 0.0233(10) 0.0201(11) -0.0001(8) -0.0016(8) 0.0093(8)
C7 0.0240(10) 0.0308(11) 0.0212(11) 0.0027(9) 0.0032(8) 0.0111(9)
N8 0.0259(9) 0.0293(9) 0.0181(9) -0.0003(7) 0.0005(7) 0.0142(8)
C9 0.0230(10) 0.0309(11) 0.0224(11) 0.0024(8) 0.0036(8) 0.0135(9)
C10 0.0295(11) 0.0353(12) 0.0279(13) 0.0091(10) 0.0094(9) 0.0168(10)
C11 0.0333(12) 0.0347(12) 0.0357(14) 0.0139(10) 0.0114(10) 0.0188(10)
C12 0.0348(12) 0.0329(12) 0.0411(15) 0.0100(11) 0.0136(11) 0.0202(10)
C13 0.0441(14) 0.0466(14) 0.0263(13) 0.0094(11) 0.0146(11) 0.0296(12)
C14 0.0417(13) 0.0416(13) 0.0215(12) 0.0084(10) 0.0069(10) 0.0261(11)
O15 0.0556(12) 0.0411(10) 0.0666(15) 0.0263(10) 0.0378(11) 0.0345(10)
N16 0.0295(9) 0.0268(9) 0.0185(9) 0.0030(7) 0.0049(7) 0.0148(8)
C17 0.0360(12) 0.0381(13) 0.0243(12) 0.0060(10) 0.0062(9) 0.0227(11)
C18 0.0512(15) 0.0386(13) 0.0317(14) 0.0107(11) 0.0070(11) 0.0300(12)
C19 0.0519(16) 0.0293(12) 0.0381(15) 0.0094(10) 0.0121(12) 0.0221(12)
C20 0.0409(13) 0.0246(11) 0.0295(13) 0.0039(9) 0.0085(10) 0.0119(10)
C21 0.0332(11) 0.0263(10) 0.0197(11) 0.0031(8) 0.0057(9) 0.0144(9)
C22 0.0293(11) 0.0240(10) 0.0213(11) -0.0003(8) 0.0014(8) 0.0096(9)
N23 0.0269(9) 0.0242(8) 0.0174(9) 0.0024(7) 0.0012(7) 0.0110(7)
C24 0.0270(10) 0.0228(10) 0.0238(12) 0.0016(8) -0.0031(8) 0.0088(8)
C25 0.0286(11) 0.0237(10) 0.0205(11) -0.0013(8) -0.0020(8) 0.0102(8)
C26 0.0383(13) 0.0235(10) 0.0232(12) 0.0019(8) -0.0047(9) 0.0103(9)
C27 0.0368(13) 0.0243(11) 0.0409(16) 0.0024(10) -0.0156(11) 0.0089(10)
C28 0.0271(12) 0.0434(15) 0.069(2) 0.0175(14) -0.0046(13) 0.0136(11)
C29 0.0275(12) 0.0421(14) 0.0490(18) 0.0191(13) 0.0065(11) 0.0139(11)

loop_
_atom_type_symbol
_atom_type_description
_atom_type_scat_dispersion_real
_atom_type_scat_dispersion_imag
_atom_type_scat_source
C C 0.0033 0.0016 'International Tables Vol C Tables 4.2.6.8 and 6.1.1.4'
H H 0.0000 0.0000 'International Tables Vol C Tables 4.2.6.8 and 6.1.1.4'
N N 0.0061 0.0033 'International Tables Vol C Tables 4.2.6.8 and 6.1.1.4'
O O 0.0106 0.0060 'International Tables Vol C Tables 4.2.6.8 and 6.1.1.4'
S S 0.1246 0.1234 'International Tables Vol C Tables 4.2.6.8 and 6.1.1.4'
Cu Cu 0.3201 1.2651 'International Tables Vol C Tables 4.2.6.8 and 6.1.1.4'

loop_
_geom_angle_atom_site_label_1
_geom_angle_atom_site_label_2
_geom_angle_atom_site_label_3
_geom_angle
_geom_angle_site_symmetry_1
_geom_angle_site_symmetry_3
_geom_angle_publ_flag
O1 Cu1 N16 92.83(8) . . ?
O1 Cu1 N1 93.02(7) . . ?
N16 Cu1 N1 171.05(8) . . ?
O1 Cu1 N23 164.14(7) . . ?
N16 Cu1 N23 79.99(8) . . ?
N1 Cu1 N23 92.65(7) . . ?
O1 Cu1 N8 93.27(7) . . ?
N16 Cu1 N8 108.48(7) . . ?
N1 Cu1 N8 77.93(7) . . ?
N23 Cu1 N8 102.39(7) . . ?
O4 S1 O2 112.31(12) . . ?
O4 S1 O3 110.80(11) . . ?
O2 S1 O3 110.45(11) . . ?
O4 S1 O1 108.12(11) . . ?
O2 S1 O1 106.81(10) . . ?
O3 S1 O1 108.16(10) . . ?
S1 O1 Cu1 113.66(9) . . ?
C2 N1 C6 118.7(2) . . ?
C2 N1 Cu1 124.66(16) . . ?
C6 N1 Cu1 116.33(15) . . ?
N1 C2 C3 121.8(2) . . ?
N1 C2 H2 119.1 . . ?
C3 C2 H2 119.1 . . ?
C4 C3 C2 119.6(2) . . ?
C4 C3 H3 120.2 . . ?
C2 C3 H3 120.2 . . ?
C5 C4 C3 118.6(2) . . ?
C5 C4 H4 120.7 . . ?
C3 C4 H4 120.7 . . ?
C4 C5 C6 119.1(2) . . ?
C4 C5 H5 120.4 . . ?
C6 C5 H5 120.4 . . ?
N1 C6 C5 122.1(2) . . ?
N1 C6 C7 116.67(19) . . ?
C5 C6 C7 121.2(2) . . ?
N8 C7 C6 119.4(2) . . ?
N8 C7 H7 120.3 . . ?
C6 C7 H7 120.3 . . ?
C7 N8 C9 119.1(2) . . ?
C7 N8 Cu1 109.45(15) . . ?
C9 N8 Cu1 131.40(15) . . ?
C10 C9 C14 119.5(2) . . ?
C10 C9 N8 118.1(2) . . ?
C14 C9 N8 122.4(2) . . ?
C11 C10 C9 121.1(2) . . ?
C11 C10 H10 119.5 . . ?
C9 C10 H10 119.5 . . ?
C12 C11 C10 118.7(2) . . ?
C12 C11 H11 120.7 . . ?
C10 C11 H11 120.7 . . ?
C11 C12 C13 121.3(2) . . ?
C11 C12 O15 116.5(2) . . ?
C13 C12 O15 122.2(2) . . ?
C12 C13 C14 120.1(2) . . ?
C12 C13 H13 119.9 . . ?
C14 C13 H13 119.9 . . ?
C13 C14 C9 119.4(2) . . ?
C13 C14 H14 120.3 . . ?
C9 C14 H14 120.3 . . ?
C12 O15 C27 117.9(2) . 12_655 ?
C17 N16 C21 118.5(2) . . ?
C17 N16 Cu1 127.60(17) . . ?
C21 N16 Cu1 113.90(15) . . ?
N16 C17 C18 121.7(2) . . ?
N16 C17 H17 119.2 . . ?
C18 C17 H17 119.2 . . ?
C19 C18 C17 119.7(2) . . ?
C19 C18 H18 120.2 . . ?
C17 C18 H18 120.2 . . ?
C18 C19 C20 119.3(2) . . ?
C18 C19 H19 120.3 . . ?
C20 C19 H19 120.3 . . ?
C21 C20 C19 117.5(3) . . ?
C21 C20 H20 121.2 . . ?
C19 C20 H20 121.2 . . ?
N16 C21 C20 123.2(2) . . ?
N16 C21 C22 114.67(19) . . ?
C20 C21 C22 122.1(2) . . ?
N23 C22 C21 117.5(2) . . ?
N23 C22 H22 121.2 . . ?
C21 C22 H22 121.2 . . ?
C22 N23 C24 118.3(2) . . ?
C22 N23 Cu1 113.67(16) . . ?
C24 N23 Cu1 127.53(14) . . ?
C29 C24 C25 120.2(2) . . ?
C29 C24 N23 120.8(2) . . ?
C25 C24 N23 119.0(2) . . ?
C26 C25 C24 119.8(2) . . ?
C26 C25 H25 120.1 . . ?
C24 C25 H25 120.1 . . ?
C27 C26 C25 119.5(2) . . ?
C27 C26 H26 120.2 . . ?
C25 C26 H26 120.2 . . ?
C26 C27 C28 121.1(2) . . ?
C26 C27 O15 122.2(3) . 11_565 ?
C28 C27 O15 116.7(3) . 11_565 ?
C27 C28 C29 119.8(3) . . ?
C27 C28 H28 120.1 . . ?
C29 C28 H28 120.1 . . ?
C24 C29 C28 119.5(2) . . ?
C24 C29 H29 120.3 . . ?
C28 C29 H29 120.3 . . ?
O11W O1W O9W 180.000(7) . . ?
O3W O2W O5W 133.9(6) . . ?
O2W O3W O10W 149.4(9) . . ?
O8W O4W O6W 59.9(6) . . ?
O8W O6W O4W 53.1(5) . . ?
O4W O8W O6W 67.0(7) . . ?
O1W O9W O9W 179.997(2) . 16_655 ?

loop_
_geom_bond_atom_site_label_1
_geom_bond_atom_site_label_2
_geom_bond_distance
_geom_bond_site_symmetry_2
_geom_bond_publ_flag
Cu1 O1 1.9634(17) . ?
Cu1 N16 2.0171(19) . ?
Cu1 N1 2.0214(18) . ?
Cu1 N23 2.0511(19) . ?
Cu1 N8 2.2610(19) . ?
S1 O4 1.4506(17) . ?
S1 O2 1.4655(19) . ?
S1 O3 1.4681(18) . ?
S1 O1 1.5282(17) . ?
N1 C2 1.340(3) . ?
N1 C6 1.349(3) . ?
C2 C3 1.388(3) . ?
C2 H2 0.9500 . ?
C3 C4 1.384(4) . ?
C3 H3 0.9500 . ?
C4 C5 1.380(4) . ?
C4 H4 0.9500 . ?
C5 C6 1.389(3) . ?
C5 H5 0.9500 . ?
C6 C7 1.461(3) . ?
C7 N8 1.282(3) . ?
C7 H7 0.9500 . ?
N8 C9 1.419(3) . ?
C9 C10 1.386(3) . ?
C9 C14 1.393(3) . ?
C10 C11 1.383(3) . ?
C10 H10 0.9500 . ?
C11 C12 1.375(4) . ?
C11 H11 0.9500 . ?
C12 C13 1.378(4) . ?
C12 O15 1.387(3) . ?
C13 C14 1.383(3) . ?
C13 H13 0.9500 . ?
C14 H14 0.9500 . ?
O15 C27 1.386(3) 12_655 ?
N16 C17 1.333(3) . ?
N16 C21 1.349(3) . ?
C17 C18 1.395(3) . ?
C17 H17 0.9500 . ?
C18 C19 1.372(4) . ?
C18 H18 0.9500 . ?
C19 C20 1.396(4) . ?
C19 H19 0.9500 . ?
C20 C21 1.390(3) . ?
C20 H20 0.9500 . ?
C21 C22 1.456(3) . ?
C22 N23 1.282(3) . ?
C22 H22 0.9500 . ?
N23 C24 1.423(3) . ?
C24 C29 1.387(3) . ?
C24 C25 1.389(3) . ?
C25 C26 1.387(3) . ?
C25 H25 0.9500 . ?
C26 C27 1.373(4) . ?
C26 H26 0.9500 . ?
C27 C28 1.376(4) . ?
C27 O15 1.386(3) 11_565 ?
C28 C29 1.388(4) . ?
C28 H28 0.9500 . ?
C29 H29 0.9500 . ?
O1W O11W 0.918(17) . ?
O1W O9W 1.55(3) . ?
O2W O3W 1.148(8) . ?
O2W O5W 1.796(9) . ?
O3W O10W 1.523(17) . ?
O4W O8W 1.227(10) . ?
O4W O6W 1.413(10) . ?
O6W O8W 1.328(10) . ?
O9W O9W 1.80(5) 16_655 ?

loop_
_geom_torsion_atom_site_label_1
_geom_torsion_atom_site_label_2
_geom_torsion_atom_site_label_3
_geom_torsion_atom_site_label_4
_geom_torsion
_geom_torsion_site_symmetry_1
_geom_torsion_site_symmetry_2
_geom_torsion_site_symmetry_3
_geom_torsion_site_symmetry_4
_geom_torsion_publ_flag
O4 S1 O1 Cu1 -134.24(11) . . . . ?
O2 S1 O1 Cu1 -13.16(13) . . . . ?
O3 S1 O1 Cu1 105.73(11) . . . . ?
N16 Cu1 O1 S1 -87.52(11) . . . . ?
N1 Cu1 O1 S1 85.70(11) . . . . ?
N23 Cu1 O1 S1 -25.1(3) . . . . ?
N8 Cu1 O1 S1 163.77(11) . . . . ?
O1 Cu1 N1 C2 -91.17(19) . . . . ?
N16 Cu1 N1 C2 39.5(6) . . . . ?
N23 Cu1 N1 C2 74.01(19) . . . . ?
N8 Cu1 N1 C2 176.1(2) . . . . ?
O1 Cu1 N1 C6 95.24(16) . . . . ?
N16 Cu1 N1 C6 -134.1(5) . . . . ?
N23 Cu1 N1 C6 -99.58(16) . . . . ?
N8 Cu1 N1 C6 2.53(16) . . . . ?
C6 N1 C2 C3 0.2(3) . . . . ?
Cu1 N1 C2 C3 -173.26(18) . . . . ?
N1 C2 C3 C4 0.1(4) . . . . ?
C2 C3 C4 C5 -0.3(4) . . . . ?
C3 C4 C5 C6 0.2(4) . . . . ?
C2 N1 C6 C5 -0.3(3) . . . . ?
Cu1 N1 C6 C5 173.72(17) . . . . ?
C2 N1 C6 C7 -178.5(2) . . . . ?
Cu1 N1 C6 C7 -4.5(3) . . . . ?
C4 C5 C6 N1 0.1(3) . . . . ?
C4 C5 C6 C7 178.2(2) . . . . ?
N1 C6 C7 N8 4.5(3) . . . . ?
C5 C6 C7 N8 -173.7(2) . . . . ?
C6 C7 N8 C9 178.4(2) . . . . ?
C6 C7 N8 Cu1 -2.2(3) . . . . ?
O1 Cu1 N8 C7 -92.51(16) . . . . ?
N16 Cu1 N8 C7 173.40(15) . . . . ?
N1 Cu1 N8 C7 -0.12(16) . . . . ?
N23 Cu1 N8 C7 89.96(16) . . . . ?
O1 Cu1 N8 C9 86.9(2) . . . . ?
N16 Cu1 N8 C9 -7.2(2) . . . . ?
N1 Cu1 N8 C9 179.2(2) . . . . ?
N23 Cu1 N8 C9 -90.7(2) . . . . ?
C7 N8 C9 C10 152.1(2) . . . . ?
Cu1 N8 C9 C10 -27.2(3) . . . . ?
C7 N8 C9 C14 -28.9(3) . . . . ?
Cu1 N8 C9 C14 151.75(19) . . . . ?
C14 C9 C10 C11 1.6(4) . . . . ?
N8 C9 C10 C11 -179.4(2) . . . . ?
C9 C10 C11 C12 0.1(4) . . . . ?
C10 C11 C12 C13 -1.2(4) . . . . ?
C10 C11 C12 O15 -177.8(2) . . . . ?
C11 C12 C13 C14 0.5(4) . . . . ?
O15 C12 C13 C14 176.9(3) . . . . ?
C12 C13 C14 C9 1.2(4) . . . . ?
C10 C9 C14 C13 -2.3(4) . . . . ?
N8 C9 C14 C13 178.8(2) . . . . ?
C11 C12 O15 C27 -153.5(3) . . . 12_655 ?
C13 C12 O15 C27 29.9(4) . . . 12_655 ?
O1 Cu1 N16 C17 -15.4(2) . . . . ?
N1 Cu1 N16 C17 -146.1(4) . . . . ?
N23 Cu1 N16 C17 178.8(2) . . . . ?
N8 Cu1 N16 C17 79.0(2) . . . . ?
O1 Cu1 N16 C21 164.28(16) . . . . ?
N1 Cu1 N16 C21 33.6(6) . . . . ?
N23 Cu1 N16 C21 -1.49(15) . . . . ?
N8 Cu1 N16 C21 -101.32(16) . . . . ?
C21 N16 C17 C18 2.3(3) . . . . ?
Cu1 N16 C17 C18 -178.03(18) . . . . ?
N16 C17 C18 C19 -1.6(4) . . . . ?
C17 C18 C19 C20 0.1(4) . . . . ?
C18 C19 C20 C21 0.6(4) . . . . ?
C17 N16 C21 C20 -1.6(3) . . . . ?
Cu1 N16 C21 C20 178.74(19) . . . . ?
C17 N16 C21 C22 178.8(2) . . . . ?
Cu1 N16 C21 C22 -0.9(2) . . . . ?
C19 C20 C21 N16 0.1(4) . . . . ?
C19 C20 C21 C22 179.7(2) . . . . ?
N16 C21 C22 N23 4.5(3) . . . . ?
C20 C21 C22 N23 -175.1(2) . . . . ?
C21 C22 N23 C24 -178.4(2) . . . . ?
C21 C22 N23 Cu1 -5.7(3) . . . . ?
O1 Cu1 N23 C22 -60.1(3) . . . . ?
N16 Cu1 N23 C22 3.98(17) . . . . ?
N1 Cu1 N23 C22 -170.89(17) . . . . ?
N8 Cu1 N23 C22 110.88(17) . . . . ?
O1 Cu1 N23 C24 111.9(3) . . . . ?
N16 Cu1 N23 C24 175.9(2) . . . . ?
N1 Cu1 N23 C24 1.05(19) . . . . ?
N8 Cu1 N23 C24 -77.18(19) . . . . ?
C22 N23 C24 C29 49.1(3) . . . . ?
Cu1 N23 C24 C29 -122.5(2) . . . . ?
C22 N23 C24 C25 -132.6(2) . . . . ?
Cu1 N23 C24 C25 55.8(3) . . . . ?
C29 C24 C25 C26 1.9(4) . . . . ?
N23 C24 C25 C26 -176.3(2) . . . . ?
C24 C25 C26 C27 -0.5(4) . . . . ?
C25 C26 C27 C28 -1.1(4) . . . . ?
C25 C26 C27 O15 -177.5(2) . . . 11_565 ?
C26 C27 C28 C29 1.3(5) . . . . ?
O15 C27 C28 C29 177.9(3) 11_565 . . . ?
C25 C24 C29 C28 -1.8(4) . . . . ?
N23 C24 C29 C28 176.5(3) . . . . ?
C27 C28 C29 C24 0.2(5) . . . . ?
O5W O2W O3W O10W -161.6(15) . . . . ?
O11W O1W O9W O9W 0(100) . . . 16_655 ?
